data_2020275
loop_
_publ_author_name
'Huang, Qiu-Ying'
'Liu, Wei'
'Yang, Yi'
'Meng, Xiang-Ru'

_publ_section_title
;
 A new one-dimensional Zn^II^ coordination polymer based on
 2-[(1<i>H</i>-imidazol-1-yl)methyl]-1<i>H</i>-benzimidazole and
 benzene-1,2-dicarboxylate
;
_journal_coeditor_code WQ3101
_journal_issue 11
_journal_name_full 'Acta Crystallographica Section C'
_journal_page_first
;
;
_journal_paper_doi 10.1107/S205322961501966X
_journal_volume 71
_journal_year 2015
_chemical_formula_iupac '[Zn2 (C8 H4 O4)2 (C11 H10 N4)2]'
_chemical_formula_moiety 'C38 H28 N8 O8 Zn2'
_chemical_formula_sum 'C38 H28 N8 O8 Zn2'
_chemical_formula_weight 855.42
_chemical_name_systematic
<i>catena</i>-Poly[zinc(II)-bis{\m-2-[(1<i>H</i>-imidazol-1-yl)methyl]-1<i>H</i>-benzimidazole}-\k^2^<i>N</i>^3^:<i>N</i>^3'^;<i>N</i>^3'^:<i>N</i>^3^-zinc(II)-bis(\m-benzene-1,2-dicarboxylato)-\k^2^<i>O</i>^1^:<i>O</i>^2^;\k^3^<i>O</i>^1^,<i>O</i>^1'^:<i>O</i>^2^]
_space_group_crystal_system triclinic
_space_group_IT_number 2
_space_group_name_Hall '-P 1'
_space_group_name_H-M_alt 'P -1'
_symmetry_space_group_name_Hall '-P 1'
_symmetry_space_group_name_H-M 'P -1'
_atom_sites_solution_hydrogens geom
_audit_creation_method SHELXL-2014/7
_cell_angle_alpha 99.16(3)
_cell_angle_beta 101.87(3)
_cell_angle_gamma 94.06(3)
_cell_formula_units_Z 2
_cell_length_a 9.6810(19)
_cell_length_b 10.257(2)
_cell_length_c 18.424(4)
_cell_measurement_reflns_used 4499
_cell_measurement_temperature 293(2)
_cell_measurement_theta_max 27.8844
_cell_measurement_theta_min 2.1406
_cell_volume 1757.3(7)
_computing_cell_refinement
;
CrystalClear (Rigaku/MSC, 2004)
;
_computing_data_collection
;
CrystalClear (Rigaku/MSC, 2004)
;
_computing_data_reduction
;
CrystalClear (Rigaku/MSC, 2004)
;
_computing_molecular_graphics
;
DIAMOND (Brandenburg & Putz, 2005)
;
_computing_publication_material
;
publCIF (Westrip, 2010)
;
_computing_structure_refinement
;
SHELXL2014 (Sheldrick, 2015)
;
_computing_structure_solution
;
SHELXS97 (Sheldrick, 2008)
;
_diffrn_ambient_temperature 293(2)
_diffrn_detector_area_resol_mean 28.5714
_diffrn_measured_fraction_theta_full 0.999
_diffrn_measured_fraction_theta_max 0.990
_diffrn_measurement_device_type 'Rigaku Saturn'
_diffrn_measurement_method \w
_diffrn_radiation_type MoK\a
_diffrn_radiation_wavelength 0.71073
_diffrn_reflns_av_R_equivalents 0.0319
_diffrn_reflns_limit_h_max 12
_diffrn_reflns_limit_h_min -12
_diffrn_reflns_limit_k_max 13
_diffrn_reflns_limit_k_min -13
_diffrn_reflns_limit_l_max 24
_diffrn_reflns_limit_l_min -24
_diffrn_reflns_number 22128
_diffrn_reflns_theta_full 25.242
_diffrn_reflns_theta_max 27.909
_diffrn_reflns_theta_min 2.141
_exptl_absorpt_coefficient_mu 1.433
_exptl_absorpt_correction_T_max 1.0000
_exptl_absorpt_correction_T_min 0.9273
_exptl_absorpt_correction_type multi-scan
_exptl_absorpt_process_details
;
(CrystalClear; Rigaku/MSC, 2004)
;
_exptl_crystal_colour colourless
_exptl_crystal_density_diffrn 1.617
_exptl_crystal_description prism
_exptl_crystal_F_000 872
_exptl_crystal_size_max 0.180
_exptl_crystal_size_mid 0.160
_exptl_crystal_size_min 0.100
_refine_diff_density_max 0.567
_refine_diff_density_min -0.341
_refine_ls_extinction_method none
_refine_ls_goodness_of_fit_ref 1.098
_refine_ls_hydrogen_treatment constr
_refine_ls_matrix_type full
_refine_ls_number_parameters 505
_refine_ls_number_reflns 8337
_refine_ls_number_restraints 0
_refine_ls_restrained_S_all 1.098
_refine_ls_R_factor_all 0.0654
_refine_ls_R_factor_gt 0.0460
_refine_ls_shift/su_max 0.001
_refine_ls_shift/su_mean 0.000
_refine_ls_structure_factor_coef Fsqd
_refine_ls_weighting_details 'w = 1/[\s^2^(Fo^2^)+(0.0371P)^2^+0.1923P] where P=(Fo^2^+2Fc^2^)/3'
_refine_ls_weighting_scheme calc
_refine_ls_wR_factor_gt 0.0862
_refine_ls_wR_factor_ref 0.0947
_reflns_number_gt 6362
_reflns_number_total 8337
_reflns_threshold_expression I>2\s(I)
_cod_data_source_file wq3101sup1.cif
_cod_data_source_block I
_cod_database_code 2020275
_shelx_space_group_comment
;
The symmetry employed for this shelxl refinement is uniquely defined
by the following loop, which should always be used as a source of
symmetry information in preference to the above space-group names.
They are only intended as comments.
;
_shelx_estimated_absorpt_t_min 0.782
_shelx_estimated_absorpt_t_max 0.870

loop_
_space_group_symop_operation_xyz
'x, y, z'
'-x, -y, -z'

loop_
_atom_site_type_symbol
_atom_site_label
_atom_site_fract_x
_atom_site_fract_y
_atom_site_fract_z
_atom_site_U_iso_or_equiv
_atom_site_adp_type
_atom_site_calc_flag
_atom_site_occupancy
Zn Zn1 0.35365(3) 0.60974(3) 0.12478(2) 0.03383(10) Uani d 1
Zn Zn2 0.20280(3) 0.42388(3) 0.38637(2) 0.03099(10) Uani d 1
N N1 0.2307(2) 0.6334(2) 0.02273(11) 0.0332(5) Uani d 1
N N2 0.0634(2) 0.6077(2) -0.08221(11) 0.0347(5) Uani d 1
H H2A 0.0006 0.5691 -0.1213 0.042 Uiso calc 1
N N3 0.2404(2) 0.3568(2) -0.09053(11) 0.0314(5) Uani d 1
N N4 0.4411(2) 0.3298(2) -0.12531(11) 0.0338(5) Uani d 1
N N5 0.2894(2) 0.4110(2) 0.49663(11) 0.0315(5) Uani d 1
N N6 0.4258(2) 0.4407(2) 0.61122(11) 0.0369(6) Uani d 1
H H6B 0.4754 0.4811 0.6542 0.044 Uiso calc 1
N N7 0.2149(2) 0.6598(2) 0.61116(12) 0.0345(5) Uani d 1
N N8 0.0010(2) 0.6509(2) 0.63358(11) 0.0347(5) Uani d 1
O O1 0.3658(2) 0.4120(2) 0.10441(10) 0.0458(5) Uani d 1
O O2 0.4445(2) 0.48108(19) 0.22671(10) 0.0393(5) Uani d 1
O O3 0.33445(19) 0.31098(19) 0.34417(9) 0.0374(5) Uani d 1
O O4 0.17804(19) 0.2888(2) 0.23525(10) 0.0445(5) Uani d 1
O O5 0.31391(19) 0.74337(18) 0.20549(9) 0.0356(4) Uani d 1
O O6 0.1222(2) 0.59911(19) 0.17832(10) 0.0415(5) Uani d 1
O O7 0.2143(2) 0.5885(2) 0.34391(11) 0.0444(5) Uani d 1
O O8 0.0745(3) 0.6418(3) 0.42085(13) 0.0879(10) Uani d 1
C C1 0.4175(3) 0.3908(3) 0.17055(14) 0.0340(6) Uani d 1
C C2 0.4494(3) 0.2539(3) 0.18071(13) 0.0300(6) Uani d 1
C C3 0.5405(3) 0.1877(3) 0.14333(14) 0.0387(7) Uani d 1
H H3A 0.5716 0.2220 0.1050 0.046 Uiso calc 1
C C4 0.5859(3) 0.0697(3) 0.16277(17) 0.0480(8) Uani d 1
H H4A 0.6498 0.0266 0.1387 0.058 Uiso calc 1
C C5 0.5359(3) 0.0171(3) 0.21779(17) 0.0470(8) Uani d 1
H H5A 0.5663 -0.0616 0.2310 0.056 Uiso calc 1
C C6 0.4412(3) 0.0807(3) 0.25344(15) 0.0377(7) Uani d 1
H H6A 0.4064 0.0436 0.2899 0.045 Uiso calc 1
C C7 0.3972(3) 0.1993(3) 0.23553(13) 0.0285(6) Uani d 1
C C8 0.2927(3) 0.2709(3) 0.27323(14) 0.0304(6) Uani d 1
C C9 0.1925(3) 0.7043(3) 0.21472(13) 0.0294(6) Uani d 1
C C10 0.1251(3) 0.8000(3) 0.26420(13) 0.0278(6) Uani d 1
C C11 0.0880(3) 0.9138(3) 0.23651(16) 0.0397(7) Uani d 1
H H11A 0.1184 0.9322 0.1941 0.048 Uiso calc 1
C C12 0.0078(3) 0.9999(3) 0.26986(18) 0.0516(8) Uani d 1
H H12A -0.0152 1.0759 0.2504 0.062 Uiso calc 1
C C13 -0.0385(4) 0.9732(3) 0.33206(18) 0.0519(8) Uani d 1
H H13A -0.0963 1.0289 0.3538 0.062 Uiso calc 1
C C14 0.0016(3) 0.8629(3) 0.36236(16) 0.0441(7) Uani d 1
H H14A -0.0273 0.8468 0.4055 0.053 Uiso calc 1
C C15 0.0840(3) 0.7759(3) 0.32961(14) 0.0328(6) Uani d 1
C C16 0.1269(3) 0.6608(3) 0.36751(15) 0.0422(7) Uani d 1
C C17 0.3803(3) 0.3510(3) -0.06756(14) 0.0336(6) Uani d 1
H H17A 0.4279 0.3608 -0.0174 0.040 Uiso calc 1
C C18 0.3343(3) 0.3231(3) -0.18813(15) 0.0383(7) Uani d 1
H H18A 0.3458 0.3088 -0.2376 0.046 Uiso calc 1
C C19 0.2107(3) 0.3402(3) -0.16744(14) 0.0407(7) Uani d 1
H H19A 0.1226 0.3407 -0.1991 0.049 Uiso calc 1
C C20 0.1427(3) 0.3996(3) -0.04196(14) 0.0343(6) Uani d 1
H H20A 0.1721 0.3730 0.0067 0.041 Uiso calc 1
H H20B 0.0474 0.3576 -0.0649 0.041 Uiso calc 1
C C21 0.1439(3) 0.5463(3) -0.03180(13) 0.0314(6) Uani d 1
C C22 0.0995(3) 0.7433(3) -0.06015(14) 0.0339(6) Uani d 1
C C23 0.0522(3) 0.8509(3) -0.09138(15) 0.0442(7) Uani d 1
H H23A -0.0192 0.8405 -0.1348 0.053 Uiso calc 1
C C24 0.1174(3) 0.9743(3) -0.05417(17) 0.0516(8) Uani d 1
H H24A 0.0900 1.0491 -0.0736 0.062 Uiso calc 1
C C25 0.2229(3) 0.9906(3) 0.01139(17) 0.0516(8) Uani d 1
H H25A 0.2640 1.0757 0.0345 0.062 Uiso calc 1
C C26 0.2679(3) 0.8834(3) 0.04287(16) 0.0453(8) Uani d 1
H H26A 0.3374 0.8945 0.0872 0.054 Uiso calc 1
C C27 0.2052(3) 0.7585(3) 0.00576(14) 0.0341(6) Uani d 1
C C28 0.0756(3) 0.6503(3) 0.58111(15) 0.0354(6) Uani d 1
H H28A 0.0366 0.6441 0.5300 0.042 Uiso calc 1
C C29 0.0987(3) 0.6600(3) 0.70022(15) 0.0493(8) Uani d 1
H H29A 0.0774 0.6625 0.7474 0.059 Uiso calc 1
C C30 0.2296(3) 0.6646(4) 0.68660(16) 0.0562(10) Uani d 1
H H30A 0.3145 0.6702 0.7220 0.067 Uiso calc 1
C C31 0.3296(3) 0.6424(3) 0.57011(15) 0.0360(6) Uani d 1
H H31A 0.4163 0.6950 0.5992 0.043 Uiso calc 1
H H31B 0.3041 0.6724 0.5222 0.043 Uiso calc 1
C C32 0.3525(3) 0.4988(3) 0.55710(14) 0.0307(6) Uani d 1
C C33 0.4080(3) 0.3055(3) 0.58610(14) 0.0378(7) Uani d 1
C C34 0.4560(4) 0.2002(3) 0.61939(17) 0.0541(9) Uani d 1
H H34A 0.5162 0.2134 0.6669 0.065 Uiso calc 1
C C35 0.4095(4) 0.0756(4) 0.57835(19) 0.0662(11) Uani d 1
H H35A 0.4387 0.0023 0.5988 0.079 Uiso calc 1
C C36 0.3190(4) 0.0549(3) 0.50619(18) 0.0644(11) Uani d 1
H H36A 0.2882 -0.0313 0.4806 0.077 Uiso calc 1
C C37 0.2758(3) 0.1601(3) 0.47329(16) 0.0492(8) Uani d 1
H H37A 0.2180 0.1468 0.4252 0.059 Uiso calc 1
C C38 0.3209(3) 0.2869(3) 0.51379(14) 0.0346(6) Uani d 1

loop_
_atom_site_aniso_label
_atom_site_aniso_U_11
_atom_site_aniso_U_22
_atom_site_aniso_U_33
_atom_site_aniso_U_12
_atom_site_aniso_U_13
_atom_site_aniso_U_23
Zn1 0.02674(17) 0.0483(2) 0.02584(17) 0.00777(14) 0.00593(12) 0.00311(14)
Zn2 0.02874(17) 0.0422(2) 0.02450(16) 0.00978(14) 0.00708(12) 0.00898(14)
N1 0.0269(12) 0.0483(14) 0.0222(11) 0.0039(10) 0.0029(9) 0.0027(10)
N2 0.0275(12) 0.0498(15) 0.0222(11) 0.0013(11) 0.0003(9) 0.0009(10)
N3 0.0254(11) 0.0414(13) 0.0279(11) 0.0050(10) 0.0087(9) 0.0038(10)
N4 0.0234(11) 0.0488(14) 0.0303(12) 0.0082(10) 0.0079(9) 0.0058(11)
N5 0.0324(12) 0.0384(13) 0.0225(11) 0.0060(10) 0.0043(9) 0.0029(10)
N6 0.0328(13) 0.0488(15) 0.0235(11) 0.0055(11) -0.0008(9) -0.0020(11)
N7 0.0242(11) 0.0450(14) 0.0319(12) 0.0049(10) 0.0068(9) -0.0018(10)
N8 0.0273(12) 0.0511(15) 0.0264(11) 0.0102(11) 0.0051(9) 0.0074(10)
O1 0.0487(13) 0.0608(14) 0.0285(10) 0.0105(11) 0.0014(9) 0.0170(10)
O2 0.0463(12) 0.0396(11) 0.0337(10) 0.0058(9) 0.0120(9) 0.0070(9)
O3 0.0356(11) 0.0531(13) 0.0254(10) 0.0141(9) 0.0094(8) 0.0049(9)
O4 0.0252(10) 0.0666(14) 0.0379(11) 0.0096(10) 0.0017(8) 0.0030(10)
O5 0.0321(10) 0.0449(12) 0.0324(10) 0.0059(9) 0.0134(8) 0.0053(9)
O6 0.0351(11) 0.0414(12) 0.0390(11) 0.0044(9) -0.0011(9) -0.0073(9)
O7 0.0429(12) 0.0436(12) 0.0498(12) 0.0131(10) 0.0091(10) 0.0152(10)
O8 0.163(3) 0.0796(18) 0.0559(15) 0.0580(19) 0.0674(17) 0.0404(14)
C1 0.0280(14) 0.0474(18) 0.0283(14) 0.0038(12) 0.0074(11) 0.0102(13)
C2 0.0284(13) 0.0385(16) 0.0206(12) 0.0047(12) 0.0031(10) 0.0005(11)
C3 0.0427(17) 0.0478(18) 0.0247(14) 0.0010(14) 0.0125(12) -0.0014(13)
C4 0.0404(17) 0.0485(19) 0.0500(18) 0.0108(15) 0.0137(14) -0.0139(15)
C5 0.0452(18) 0.0358(17) 0.059(2) 0.0122(14) 0.0105(15) 0.0040(15)
C6 0.0384(16) 0.0384(16) 0.0370(15) 0.0041(13) 0.0088(13) 0.0082(13)
C7 0.0259(13) 0.0351(15) 0.0226(13) 0.0032(11) 0.0035(10) 0.0021(11)
C8 0.0310(14) 0.0334(15) 0.0279(14) 0.0014(12) 0.0087(11) 0.0068(12)
C9 0.0314(14) 0.0378(16) 0.0196(12) 0.0098(12) 0.0023(10) 0.0087(11)
C10 0.0244(13) 0.0332(14) 0.0254(13) 0.0039(11) 0.0038(10) 0.0063(11)
C11 0.0430(17) 0.0414(17) 0.0430(16) 0.0113(14) 0.0174(13) 0.0184(14)
C12 0.063(2) 0.0382(18) 0.064(2) 0.0221(16) 0.0248(18) 0.0196(16)
C13 0.060(2) 0.0394(18) 0.064(2) 0.0207(16) 0.0285(17) 0.0045(16)
C14 0.056(2) 0.0453(18) 0.0362(16) 0.0120(15) 0.0206(14) 0.0049(14)
C15 0.0383(15) 0.0328(15) 0.0263(13) 0.0059(12) 0.0058(11) 0.0028(12)
C16 0.061(2) 0.0411(17) 0.0248(15) 0.0077(15) 0.0077(14) 0.0067(13)
C17 0.0290(14) 0.0465(17) 0.0274(14) 0.0069(12) 0.0075(11) 0.0097(12)
C18 0.0321(15) 0.0536(19) 0.0255(14) 0.0013(13) 0.0056(11) -0.0012(13)
C19 0.0253(14) 0.066(2) 0.0261(14) 0.0020(14) 0.0017(11) 0.0002(14)
C20 0.0255(13) 0.0493(17) 0.0309(14) 0.0047(12) 0.0134(11) 0.0062(13)
C21 0.0236(13) 0.0500(17) 0.0212(13) 0.0036(12) 0.0100(10) 0.0021(12)
C22 0.0277(14) 0.0471(18) 0.0245(13) 0.0012(12) 0.0039(11) 0.0026(13)
C23 0.0398(17) 0.058(2) 0.0307(15) 0.0079(15) -0.0003(13) 0.0059(15)
C24 0.055(2) 0.051(2) 0.0454(18) 0.0050(17) 0.0013(15) 0.0117(16)
C25 0.052(2) 0.047(2) 0.0458(18) -0.0010(16) -0.0023(15) 0.0006(15)
C26 0.0371(17) 0.054(2) 0.0362(16) 0.0005(15) -0.0043(13) -0.0003(15)
C27 0.0281(14) 0.0483(18) 0.0243(13) 0.0045(13) 0.0042(11) 0.0039(13)
C28 0.0261(14) 0.0522(18) 0.0288(14) 0.0069(13) 0.0056(11) 0.0097(13)
C29 0.0335(16) 0.090(3) 0.0223(14) 0.0177(16) 0.0034(12) 0.0017(15)
C30 0.0297(16) 0.097(3) 0.0307(16) 0.0129(17) -0.0030(13) -0.0108(16)
C31 0.0267(14) 0.0416(17) 0.0394(15) 0.0030(12) 0.0110(12) 0.0016(13)
C32 0.0227(13) 0.0430(16) 0.0265(13) 0.0038(12) 0.0080(10) 0.0032(12)
C33 0.0364(16) 0.0477(18) 0.0273(14) 0.0080(13) 0.0020(12) 0.0058(13)
C34 0.060(2) 0.064(2) 0.0346(16) 0.0190(18) -0.0066(15) 0.0146(16)
C35 0.087(3) 0.053(2) 0.054(2) 0.019(2) -0.006(2) 0.0184(18)
C36 0.093(3) 0.042(2) 0.049(2) 0.0108(19) -0.0069(19) 0.0071(16)
C37 0.063(2) 0.0459(19) 0.0306(15) 0.0096(16) -0.0050(14) 0.0013(14)
C38 0.0401(16) 0.0390(16) 0.0237(13) 0.0085(13) 0.0032(11) 0.0057(12)

loop_
_atom_type_symbol
_atom_type_description
_atom_type_scat_dispersion_real
_atom_type_scat_dispersion_imag
_atom_type_scat_source
C C 0.0033 0.0016 'International Tables Vol C Tables 4.2.6.8 and 6.1.1.4'
H H 0.0000 0.0000 'International Tables Vol C Tables 4.2.6.8 and 6.1.1.4'
N N 0.0061 0.0033 'International Tables Vol C Tables 4.2.6.8 and 6.1.1.4'
O O 0.0106 0.0060 'International Tables Vol C Tables 4.2.6.8 and 6.1.1.4'
Zn Zn 0.2839 1.4301 'International Tables Vol C Tables 4.2.6.8 and 6.1.1.4'

loop_
_geom_angle_atom_site_label_1
_geom_angle_atom_site_label_2
_geom_angle_atom_site_label_3
_geom_angle_site_symmetry_1
_geom_angle_site_symmetry_3
_geom_angle
_geom_angle_publ_flag
O5 Zn1 O1 . . 137.79(8) y
O5 Zn1 N4 . 2_665 101.93(9) y
O1 Zn1 N4 . 2_665 97.76(9) y
O5 Zn1 N1 . . 108.78(8) y
O1 Zn1 N1 . . 100.20(9) y
N4 Zn1 N1 2_665 . 107.38(9) y
O5 Zn1 O2 . . 86.46(7) y
O1 Zn1 O2 . . 57.02(7) y
N4 Zn1 O2 2_665 . 88.42(8) y
N1 Zn1 O2 . . 154.55(8) y
O5 Zn1 C1 . . 112.48(8) ?
O1 Zn1 C1 . . 28.89(8) ?
N4 Zn1 C1 2_665 . 93.20(9) ?
N1 Zn1 C1 . . 128.34(9) ?
O2 Zn1 C1 . . 28.13(7) ?
O3 Zn2 O7 . . 105.78(8) y
O3 Zn2 N8 . 2_566 117.31(9) y
O7 Zn2 N8 . 2_566 109.02(9) y
O3 Zn2 N5 . . 94.47(8) y
O7 Zn2 N5 . . 124.26(9) y
N8 Zn2 N5 2_566 . 106.08(9) y
C21 N1 C27 . . 105.9(2) ?
C21 N1 Zn1 . . 131.1(2) ?
C27 N1 Zn1 . . 122.02(17) ?
C21 N2 C22 . . 108.3(2) ?
C21 N2 H2A . . 125.9 ?
C22 N2 H2A . . 125.9 ?
C17 N3 C19 . . 107.3(2) ?
C17 N3 C20 . . 126.0(2) ?
C19 N3 C20 . . 125.6(2) ?
C17 N4 C18 . . 105.6(2) ?
C17 N4 Zn1 . 2_665 125.86(18) ?
C18 N4 Zn1 . 2_665 121.56(18) ?
C32 N5 C38 . . 105.7(2) ?
C32 N5 Zn2 . . 134.00(19) ?
C38 N5 Zn2 . . 118.63(16) ?
C32 N6 C33 . . 108.4(2) ?
C32 N6 H6B . . 125.8 ?
C33 N6 H6B . . 125.8 ?
C28 N7 C30 . . 107.0(2) ?
C28 N7 C31 . . 126.8(2) ?
C30 N7 C31 . . 125.2(2) ?
C28 N8 C29 . . 105.6(2) ?
C28 N8 Zn2 . 2_566 124.12(18) ?
C29 N8 Zn2 . 2_566 125.57(19) ?
C1 O1 Zn1 . . 101.33(18) ?
C1 O2 Zn1 . . 79.49(15) ?
C8 O3 Zn2 . . 112.55(17) ?
C9 O5 Zn1 . . 105.99(17) ?
C16 O7 Zn2 . . 107.33(19) ?
O2 C1 O1 . . 122.2(3) ?
O2 C1 C2 . . 118.8(2) ?
O1 C1 C2 . . 119.1(2) ?
O2 C1 Zn1 . . 72.38(15) ?
O1 C1 Zn1 . . 49.79(14) ?
C2 C1 Zn1 . . 168.69(18) ?
C3 C2 C7 . . 119.9(3) ?
C3 C2 C1 . . 121.5(2) ?
C7 C2 C1 . . 118.2(2) ?
C2 C3 C4 . . 120.2(3) ?
C2 C3 H3A . . 119.9 ?
C4 C3 H3A . . 119.9 ?
C5 C4 C3 . . 119.7(3) ?
C5 C4 H4A . . 120.1 ?
C3 C4 H4A . . 120.1 ?
C4 C5 C6 . . 120.2(3) ?
C4 C5 H5A . . 119.9 ?
C6 C5 H5A . . 119.9 ?
C5 C6 C7 . . 120.6(3) ?
C5 C6 H6A . . 119.7 ?
C7 C6 H6A . . 119.7 ?
C6 C7 C2 . . 119.4(2) ?
C6 C7 C8 . . 121.8(2) ?
C2 C7 C8 . . 118.8(2) ?
O4 C8 O3 . . 124.9(2) ?
O4 C8 C7 . . 119.7(2) ?
O3 C8 C7 . . 115.3(2) ?
O6 C9 O5 . . 122.8(2) ?
O6 C9 C10 . . 119.7(2) ?
O5 C9 C10 . . 117.0(2) ?
C11 C10 C15 . . 118.7(2) ?
C11 C10 C9 . . 115.6(2) ?
C15 C10 C9 . . 125.3(2) ?
C12 C11 C10 . . 121.9(3) ?
C12 C11 H11A . . 119.1 ?
C10 C11 H11A . . 119.1 ?
C13 C12 C11 . . 119.5(3) ?
C13 C12 H12A . . 120.2 ?
C11 C12 H12A . . 120.2 ?
C12 C13 C14 . . 119.6(3) ?
C12 C13 H13A . . 120.2 ?
C14 C13 H13A . . 120.2 ?
C13 C14 C15 . . 121.3(3) ?
C13 C14 H14A . . 119.3 ?
C15 C14 H14A . . 119.3 ?
C14 C15 C10 . . 118.9(2) ?
C14 C15 C16 . . 118.0(2) ?
C10 C15 C16 . . 123.2(2) ?
O8 C16 O7 . . 122.8(3) ?
O8 C16 C15 . . 117.8(3) ?
O7 C16 C15 . . 119.4(3) ?
N4 C17 N3 . . 111.1(2) ?
N4 C17 H17A . . 124.5 ?
N3 C17 H17A . . 124.5 ?
C19 C18 N4 . . 109.8(2) ?
C19 C18 H18A . . 125.1 ?
N4 C18 H18A . . 125.1 ?
C18 C19 N3 . . 106.2(2) ?
C18 C19 H19A . . 126.9 ?
N3 C19 H19A . . 126.9 ?
N3 C20 C21 . . 109.3(2) ?
N3 C20 H20A . . 109.8 ?
C21 C20 H20A . . 109.8 ?
N3 C20 H20B . . 109.8 ?
C21 C20 H20B . . 109.8 ?
H20A C20 H20B . . 108.3 ?
N1 C21 N2 . . 111.5(2) ?
N1 C21 C20 . . 125.5(2) ?
N2 C21 C20 . . 122.7(2) ?
N2 C22 C23 . . 132.5(2) ?
N2 C22 C27 . . 105.3(2) ?
C23 C22 C27 . . 122.2(3) ?
C24 C23 C22 . . 116.0(3) ?
C24 C23 H23A . . 122.0 ?
C22 C23 H23A . . 122.0 ?
C23 C24 C25 . . 122.3(3) ?
C23 C24 H24A . . 118.9 ?
C25 C24 H24A . . 118.9 ?
C26 C25 C24 . . 121.5(3) ?
C26 C25 H25A . . 119.3 ?
C24 C25 H25A . . 119.3 ?
C25 C26 C27 . . 117.2(3) ?
C25 C26 H26A . . 121.4 ?
C27 C26 H26A . . 121.4 ?
C26 C27 N1 . . 130.2(2) ?
C26 C27 C22 . . 120.8(3) ?
N1 C27 C22 . . 109.0(2) ?
N8 C28 N7 . . 111.1(2) ?
N8 C28 H28A . . 124.5 ?
N7 C28 H28A . . 124.5 ?
C30 C29 N8 . . 109.3(2) ?
C30 C29 H29A . . 125.4 ?
N8 C29 H29A . . 125.4 ?
C29 C30 N7 . . 107.0(2) ?
C29 C30 H30A . . 126.5 ?
N7 C30 H30A . . 126.5 ?
N7 C31 C32 . . 108.9(2) ?
N7 C31 H31A . . 109.9 ?
C32 C31 H31A . . 109.9 ?
N7 C31 H31B . . 109.9 ?
C32 C31 H31B . . 109.9 ?
H31A C31 H31B . . 108.3 ?
N5 C32 N6 . . 111.9(2) ?
N5 C32 C31 . . 125.0(2) ?
N6 C32 C31 . . 122.5(2) ?
N6 C33 C34 . . 132.4(3) ?
N6 C33 C38 . . 105.2(2) ?
C34 C33 C38 . . 122.4(3) ?
C35 C34 C33 . . 116.2(3) ?
C35 C34 H34A . . 121.9 ?
C33 C34 H34A . . 121.9 ?
C34 C35 C36 . . 122.2(3) ?
C34 C35 H35A . . 118.9 ?
C36 C35 H35A . . 118.9 ?
C37 C36 C35 . . 120.8(3) ?
C37 C36 H36A . . 119.6 ?
C35 C36 H36A . . 119.6 ?
C36 C37 C38 . . 118.0(3) ?
C36 C37 H37A . . 121.0 ?
C38 C37 H37A . . 121.0 ?
C37 C38 N5 . . 130.8(2) ?
C37 C38 C33 . . 120.3(3) ?
N5 C38 C33 . . 108.8(2) ?

loop_
_geom_bond_atom_site_label_1
_geom_bond_atom_site_label_2
_geom_bond_site_symmetry_2
_geom_bond_distance
_geom_bond_publ_flag
Zn1 O5 . 1.9747(19) y
Zn1 O1 . 2.019(2) y
Zn1 N4 2_665 2.037(2) y
Zn1 N1 . 2.068(2) y
Zn1 O2 . 2.5134(19) y
Zn1 C1 . 2.593(3) ?
Zn2 O3 . 1.9750(18) y
Zn2 O7 . 1.976(2) y
Zn2 N8 2_566 2.003(2) y
Zn2 N5 . 2.061(2) y
N1 C21 . 1.332(3) ?
N1 C27 . 1.395(3) ?
N2 C21 . 1.350(3) ?
N2 C22 . 1.384(3) ?
N2 H2A . 0.8600 ?
N3 C17 . 1.341(3) ?
N3 C19 . 1.367(3) ?
N3 C20 . 1.473(3) ?
N4 C17 . 1.315(3) ?
N4 C18 . 1.373(3) ?
N4 Zn1 2_665 2.037(2) ?
N5 C32 . 1.322(3) ?
N5 C38 . 1.398(3) ?
N6 C32 . 1.346(3) ?
N6 C33 . 1.377(4) ?
N6 H6B . 0.8600 ?
N7 C28 . 1.338(3) ?
N7 C30 . 1.360(3) ?
N7 C31 . 1.472(3) ?
N8 C28 . 1.320(3) ?
N8 C29 . 1.373(3) ?
N8 Zn2 2_566 2.003(2) ?
O1 C1 . 1.277(3) ?
O2 C1 . 1.244(3) ?
O3 C8 . 1.276(3) ?
O4 C8 . 1.227(3) ?
O5 C9 . 1.268(3) ?
O6 C9 . 1.247(3) ?
O7 C16 . 1.262(3) ?
O8 C16 . 1.230(3) ?
C1 C2 . 1.491(4) ?
C2 C3 . 1.378(3) ?
C2 C7 . 1.393(3) ?
C3 C4 . 1.391(4) ?
C3 H3A . 0.9300 ?
C4 C5 . 1.375(4) ?
C4 H4A . 0.9300 ?
C5 C6 . 1.376(4) ?
C5 H5A . 0.9300 ?
C6 C7 . 1.383(4) ?
C6 H6A . 0.9300 ?
C7 C8 . 1.510(3) ?
C9 C10 . 1.507(3) ?
C10 C11 . 1.387(4) ?
C10 C15 . 1.397(3) ?
C11 C12 . 1.372(4) ?
C11 H11A . 0.9300 ?
C12 C13 . 1.372(4) ?
C12 H12A . 0.9300 ?
C13 C14 . 1.385(4) ?
C13 H13A . 0.9300 ?
C14 C15 . 1.387(4) ?
C14 H14A . 0.9300 ?
C15 C16 . 1.505(4) ?
C17 H17A . 0.9300 ?
C18 C19 . 1.343(4) ?
C18 H18A . 0.9300 ?
C19 H19A . 0.9300 ?
C20 C21 . 1.485(4) ?
C20 H20A . 0.9700 ?
C20 H20B . 0.9700 ?
C22 C23 . 1.387(4) ?
C22 C27 . 1.397(3) ?
C23 C24 . 1.379(4) ?
C23 H23A . 0.9300 ?
C24 C25 . 1.390(4) ?
C24 H24A . 0.9300 ?
C25 C26 . 1.380(4) ?
C25 H25A . 0.9300 ?
C26 C27 . 1.384(4) ?
C26 H26A . 0.9300 ?
C28 H28A . 0.9300 ?
C29 C30 . 1.341(4) ?
C29 H29A . 0.9300 ?
C30 H30A . 0.9300 ?
C31 C32 . 1.494(4) ?
C31 H31A . 0.9700 ?
C31 H31B . 0.9700 ?
C33 C34 . 1.386(4) ?
C33 C38 . 1.399(3) ?
C34 C35 . 1.371(5) ?
C34 H34A . 0.9300 ?
C35 C36 . 1.409(4) ?
C35 H35A . 0.9300 ?
C36 C37 . 1.369(4) ?
C36 H36A . 0.9300 ?
C37 C38 . 1.384(4) ?
C37 H37A . 0.9300 ?

loop_
_geom_hbond_atom_site_label_D
_geom_hbond_atom_site_label_H
_geom_hbond_atom_site_label_A
_geom_hbond_site_symmetry_A
_geom_hbond_distance_DH
_geom_hbond_distance_HA
_geom_hbond_distance_DA
_geom_hbond_angle_DHA
N2 H2A O6 2_565 0.86 2.03 2.796(3) 148.2
N6 H6B O2 2_666 0.86 2.13 2.947(3) 157.7

loop_
_geom_torsion_atom_site_label_1
_geom_torsion_atom_site_label_2
_geom_torsion_atom_site_label_3
_geom_torsion_atom_site_label_4
_geom_torsion_site_symmetry_1
_geom_torsion
Zn1 O2 C1 O1 . -0.8(2)
Zn1 O2 C1 C2 . 177.9(2)
Zn1 O1 C1 O2 . 1.0(3)
Zn1 O1 C1 C2 . -177.70(19)
O2 C1 C2 C3 . -121.1(3)
O1 C1 C2 C3 . 57.6(4)
Zn1 C1 C2 C3 . 48.6(11)
O2 C1 C2 C7 . 51.8(3)
O1 C1 C2 C7 . -129.4(3)
Zn1 C1 C2 C7 . -138.4(9)
C7 C2 C3 C4 . -3.1(4)
C1 C2 C3 C4 . 169.7(2)
C2 C3 C4 C5 . 2.1(4)
C3 C4 C5 C6 . 0.1(4)
C4 C5 C6 C7 . -1.3(4)
C5 C6 C7 C2 . 0.2(4)
C5 C6 C7 C8 . 179.6(3)
C3 C2 C7 C6 . 2.0(4)
C1 C2 C7 C6 . -171.1(2)
C3 C2 C7 C8 . -177.4(2)
C1 C2 C7 C8 . 9.5(3)
Zn2 O3 C8 O4 . -6.3(3)
Zn2 O3 C8 C7 . 172.31(17)
C6 C7 C8 O4 . -118.3(3)
C2 C7 C8 O4 . 61.1(3)
C6 C7 C8 O3 . 63.1(3)
C2 C7 C8 O3 . -117.6(3)
Zn1 O5 C9 O6 . 1.5(3)
Zn1 O5 C9 C10 . -170.02(16)
O6 C9 C10 C11 . -105.3(3)
O5 C9 C10 C11 . 66.5(3)
O6 C9 C10 C15 . 67.1(3)
O5 C9 C10 C15 . -121.1(3)
C15 C10 C11 C12 . -2.6(4)
C9 C10 C11 C12 . 170.4(3)
C10 C11 C12 C13 . -0.5(5)
C11 C12 C13 C14 . 2.8(5)
C12 C13 C14 C15 . -2.2(5)
C13 C14 C15 C10 . -0.9(4)
C13 C14 C15 C16 . 178.0(3)
C11 C10 C15 C14 . 3.2(4)
C9 C10 C15 C14 . -169.1(3)
C11 C10 C15 C16 . -175.7(3)
C9 C10 C15 C16 . 12.1(4)
Zn2 O7 C16 O8 . 15.9(4)
Zn2 O7 C16 C15 . -164.4(2)
C14 C15 C16 O8 . 7.5(4)
C10 C15 C16 O8 . -173.6(3)
C14 C15 C16 O7 . -172.3(3)
C10 C15 C16 O7 . 6.6(4)
C18 N4 C17 N3 . 0.6(3)
Zn1 N4 C17 N3 2_665 151.38(19)
C19 N3 C17 N4 . -1.0(3)
C20 N3 C17 N4 . -169.8(2)
C17 N4 C18 C19 . -0.1(3)
Zn1 N4 C18 C19 2_665 -152.4(2)
N4 C18 C19 N3 . -0.5(3)
C17 N3 C19 C18 . 0.9(3)
C20 N3 C19 C18 . 169.8(3)
C17 N3 C20 C21 . 86.4(3)
C19 N3 C20 C21 . -80.5(3)
C27 N1 C21 N2 . -0.6(3)
Zn1 N1 C21 N2 . 168.03(16)
C27 N1 C21 C20 . 173.6(2)
Zn1 N1 C21 C20 . -17.7(4)
C22 N2 C21 N1 . 0.4(3)
C22 N2 C21 C20 . -174.1(2)
N3 C20 C21 N1 . -89.8(3)
N3 C20 C21 N2 . 83.8(3)
C21 N2 C22 C23 . 179.0(3)
C21 N2 C22 C27 . 0.0(3)
N2 C22 C23 C24 . -177.8(3)
C27 C22 C23 C24 . 1.0(4)
C22 C23 C24 C25 . -0.9(5)
C23 C24 C25 C26 . -0.1(5)
C24 C25 C26 C27 . 1.0(5)
C25 C26 C27 N1 . 178.3(3)
C25 C26 C27 C22 . -0.9(4)
C21 N1 C27 C26 . -178.7(3)
Zn1 N1 C27 C26 . 11.4(4)
C21 N1 C27 C22 . 0.6(3)
Zn1 N1 C27 C22 . -169.30(17)
N2 C22 C27 C26 . 179.0(3)
C23 C22 C27 C26 . -0.1(4)
N2 C22 C27 N1 . -0.4(3)
C23 C22 C27 N1 . -179.5(2)
C29 N8 C28 N7 . -0.6(3)
Zn2 N8 C28 N7 2_566 -157.29(18)
C30 N7 C28 N8 . 0.9(4)
C31 N7 C28 N8 . 170.2(2)
C28 N8 C29 C30 . 0.0(4)
Zn2 N8 C29 C30 2_566 156.3(2)
N8 C29 C30 N7 . 0.6(4)
C28 N7 C30 C29 . -0.9(4)
C31 N7 C30 C29 . -170.4(3)
C28 N7 C31 C32 . -88.1(3)
C30 N7 C31 C32 . 79.3(3)
C38 N5 C32 N6 . 1.8(3)
Zn2 N5 C32 N6 . -162.81(18)
C38 N5 C32 C31 . -169.5(2)
Zn2 N5 C32 C31 . 26.0(4)
C33 N6 C32 N5 . -1.4(3)
C33 N6 C32 C31 . 170.1(2)
N7 C31 C32 N5 . 91.7(3)
N7 C31 C32 N6 . -78.7(3)
C32 N6 C33 C34 . -178.0(3)
C32 N6 C33 C38 . 0.4(3)
N6 C33 C34 C35 . 176.2(3)
C38 C33 C34 C35 . -2.0(5)
C33 C34 C35 C36 . 0.4(6)
C34 C35 C36 C37 . 1.4(6)
C35 C36 C37 C38 . -1.6(6)
C36 C37 C38 N5 . -176.7(3)
C36 C37 C38 C33 . 0.1(5)
C32 N5 C38 C37 . 175.6(3)
Zn2 N5 C38 C37 . -17.0(4)
C32 N5 C38 C33 . -1.4(3)
Zn2 N5 C38 C33 . 165.96(18)
N6 C33 C38 C37 . -176.8(3)
C34 C33 C38 C37 . 1.8(5)
N6 C33 C38 N5 . 0.6(3)
C34 C33 C38 N5 . 179.2(3)

_cod_database_fobs_code 2020275
